data_7224281
loop_
_publ_author_name
'Pal, Arun'
'Chand, Santanu'
'Senthilkumar, S.'
'Neogi, Subhadip'
'Das, Madhab C.'

_publ_section_title
;
 Structural variation of transition metal coordination polymers based on
 bent carboxylate and flexible spacer ligand: polymorphism, gas adsorption
 and SC-SC transmetallation
;
_journal_issue 23
_journal_name_full CrystEngComm
_journal_page_first 4323
_journal_paper_doi 10.1039/C6CE00151C
_journal_volume 18
_journal_year 2016
_chemical_formula_sum 'C26 H18 N4 O5 Zn'
_chemical_formula_weight 531.81
_chemical_name_systematic
;
 ?
;
_space_group_IT_number 15
_symmetry_cell_setting monoclinic
_symmetry_space_group_name_Hall '-C 2yc'
_symmetry_space_group_name_H-M 'C 1 2/c 1'
_atom_sites_solution_hydrogens geom
_atom_sites_solution_primary direct
_atom_sites_solution_secondary difmap
_audit_creation_method SHELXL-97
_audit_update_record
;
2016-01-11 deposited with the CCDC.
2016-02-17 downloaded from the CCDC.
;
_cell_angle_alpha 90.00
_cell_angle_beta 102.472(5)
_cell_angle_gamma 90.00
_cell_formula_units_Z 4
_cell_length_a 10.284(5)
_cell_length_b 19.302(5)
_cell_length_c 11.701(5)
_cell_measurement_reflns_used 5792
_cell_measurement_temperature 100(1)
_cell_measurement_theta_max 26.7
_cell_measurement_theta_min 2.1
_cell_volume 2267.9(16)
_computing_cell_refinement 'SAINT 6.45 ( Bruker, 2003)'
_computing_data_collection 'SMART 5.628 (Bruker, 2003)'
_computing_data_reduction 'SAINT 6.45  (Bruker, 2003)'
_computing_molecular_graphics 'Diamond 2.1e'
_computing_structure_refinement 'SHELXL-97 (Sheldrick, 1997)'
_computing_structure_solution SIR-97
_diffrn_ambient_temperature 100(1)
_diffrn_measured_fraction_theta_full 0.985
_diffrn_measured_fraction_theta_max 0.985
_diffrn_measurement_device_type 'Bruker SMART APEX'
_diffrn_measurement_method /w-scans
_diffrn_radiation_monochromator graphite
_diffrn_radiation_source 'fine-focus sealed tube'
_diffrn_radiation_type MoK\a
_diffrn_radiation_wavelength 0.71069
_diffrn_reflns_av_R_equivalents 0.0364
_diffrn_reflns_av_sigmaI/netI 0.0255
_diffrn_reflns_limit_h_max 12
_diffrn_reflns_limit_h_min -11
_diffrn_reflns_limit_k_max 24
_diffrn_reflns_limit_k_min -23
_diffrn_reflns_limit_l_max 14
_diffrn_reflns_limit_l_min -14
_diffrn_reflns_number 14438
_diffrn_reflns_theta_full 26.67
_diffrn_reflns_theta_max 26.67
_diffrn_reflns_theta_min 2.11
_exptl_absorpt_coefficient_mu 1.131
_exptl_absorpt_correction_T_max 0.8953
_exptl_absorpt_correction_T_min 0.8487
_exptl_absorpt_correction_type empirical
_exptl_absorpt_process_details SADABS
_exptl_crystal_colour Yellow
_exptl_crystal_density_diffrn 1.558
_exptl_crystal_density_method 'not measured'
_exptl_crystal_description Needle
_exptl_crystal_F_000 1088
_exptl_crystal_size_max 0.15
_exptl_crystal_size_mid 0.15
_exptl_crystal_size_min 0.10
_refine_diff_density_max 0.460
_refine_diff_density_min -0.269
_refine_diff_density_rms 0.074
_refine_ls_extinction_method none
_refine_ls_goodness_of_fit_ref 1.098
_refine_ls_hydrogen_treatment mixed
_refine_ls_matrix_type full
_refine_ls_number_parameters 164
_refine_ls_number_reflns 2357
_refine_ls_number_restraints 0
_refine_ls_restrained_S_all 1.098
_refine_ls_R_factor_all 0.0366
_refine_ls_R_factor_gt 0.0328
_refine_ls_shift/su_max 0.000
_refine_ls_shift/su_mean 0.000
_refine_ls_structure_factor_coef Fsqd
_refine_ls_weighting_details 'calc w=1/[\s^2^(Fo^2^)+(0.0523P)^2^+2.3445P] where P=(Fo^2^+2Fc^2^)/3'
_refine_ls_weighting_scheme calc
_refine_ls_wR_factor_gt 0.0897
_refine_ls_wR_factor_ref 0.0922
_reflns_number_gt 2152
_reflns_number_total 2357
_reflns_threshold_expression >2sigma(I)
_cod_data_source_file c6ce00151c2.cif
_cod_data_source_block 3
_cod_depositor_comments
;
The following automatic conversions were performed:

'_symmetry_cell_setting' value 'Monoclinic' changed to 'monoclinic'
according to
/usr/data/users/saulius/crontab/automatic-downloads/rss-feeds/RSC/lib/dictionaries/cif_core.dic
dictionary named 'cif_core.dic' version 2.4.2 from 2011-04-26.

Automatic conversion script
Id: cif_fix_values 4268 2015-11-12 08:31:59Z antanas 

 Adding full bibliography for 7224279--7224285.cif.
;
_cod_original_sg_symbol_H-M C2/c
_cod_database_code 7224281

loop_
_symmetry_equiv_pos_as_xyz
'x, y, z'
'-x, y, -z+1/2'
'x+1/2, y+1/2, z'
'-x+1/2, y+1/2, -z+1/2'
'-x, -y, -z'
'x, -y, z-1/2'
'-x+1/2, -y+1/2, -z'
'x+1/2, -y+1/2, z-1/2'

loop_
_atom_site_label
_atom_site_type_symbol
_atom_site_fract_x
_atom_site_fract_y
_atom_site_fract_z
_atom_site_U_iso_or_equiv
_atom_site_adp_type
_atom_site_occupancy
_atom_site_symmetry_multiplicity
_atom_site_calc_flag
_atom_site_refinement_flags
Zn1 Zn 0.0000 0.202282(17) 0.2500 0.01900(13) Uani 1 2 d S
O1 O -0.5000 -0.02895(10) -0.2500 0.0244(5) Uani 1 2 d S
O2 O 0.01023(14) 0.10880(8) 0.08366(14) 0.0268(3) Uani 1 1 d .
O3 O -0.15376(15) 0.16405(8) 0.14082(13) 0.0260(3) Uani 1 1 d .
N1 N -0.0085(2) 0.30095(9) 0.68924(16) 0.0247(4) Uani 1 1 d .
C4 C -0.2137(2) 0.07983(10) -0.00974(17) 0.0180(4) Uani 1 1 d .
C2 C -0.2716(2) -0.00345(10) -0.16718(17) 0.0208(4) Uani 1 1 d .
H2 H -0.2461 -0.0354 -0.2176 0.025 Uiso 1 1 calc R
N2 N -0.10547(17) 0.27153(9) 0.33122(15) 0.0203(4) Uani 1 1 d .
C3 C -0.1759(2) 0.03212(10) -0.08559(17) 0.0197(4) Uani 1 1 d .
H3 H -0.0860 0.0239 -0.0818 0.024 Uiso 1 1 calc R
C7 C -0.1103(2) 0.11913(10) 0.07643(17) 0.0198(4) Uani 1 1 d .
C8 C -0.1210(2) 0.32337(10) 0.63423(18) 0.0218(4) Uani 1 1 d .
H8 H -0.1815 0.3415 0.6750 0.026 Uiso 1 1 calc R
C9 C -0.1545(2) 0.32044(11) 0.50595(18) 0.0202(4) Uani 1 1 d .
C1 C -0.4051(2) 0.00955(10) -0.17201(17) 0.0194(4) Uani 1 1 d .
C6 C -0.4451(2) 0.05656(11) -0.09634(18) 0.0223(4) Uani 1 1 d .
H6 H -0.5351 0.0646 -0.1002 0.027 Uiso 1 1 calc R
C13 C -0.2630(2) 0.35505(11) 0.4398(2) 0.0244(5) Uani 1 1 d .
H13 H -0.3167 0.3825 0.4759 0.029 Uiso 1 1 calc R
C5 C -0.3492(2) 0.09145(11) -0.01488(18) 0.0212(4) Uani 1 1 d .
H5 H -0.3751 0.1227 0.0365 0.025 Uiso 1 1 calc R
C11 C -0.2106(2) 0.30625(11) 0.2678(2) 0.0233(5) Uani 1 1 d .
H11 H -0.2298 0.3017 0.1868 0.028 Uiso 1 1 calc R
C10 C -0.0781(2) 0.27879(10) 0.44740(18) 0.0197(4) Uani 1 1 d .
H10 H -0.0054 0.2552 0.4913 0.024 Uiso 1 1 calc R
C12 C -0.2907(2) 0.34834(11) 0.3189(2) 0.0258(5) Uani 1 1 d .
H12 H -0.3622 0.3718 0.2730 0.031 Uiso 1 1 calc R

loop_
_atom_site_aniso_label
_atom_site_aniso_U_11
_atom_site_aniso_U_22
_atom_site_aniso_U_33
_atom_site_aniso_U_23
_atom_site_aniso_U_13
_atom_site_aniso_U_12
Zn1 0.0169(2) 0.0243(2) 0.01534(19) 0.000 0.00247(13) 0.000
O1 0.0266(11) 0.0158(9) 0.0253(11) 0.000 -0.0062(9) 0.000
O2 0.0183(8) 0.0264(8) 0.0342(9) -0.0049(7) 0.0023(6) 0.0004(6)
O3 0.0207(8) 0.0319(8) 0.0231(7) -0.0092(6) -0.0005(6) 0.0029(6)
N1 0.0311(11) 0.0271(10) 0.0181(9) -0.0004(7) 0.0097(8) -0.0003(7)
C4 0.0207(10) 0.0173(9) 0.0151(9) 0.0034(7) 0.0018(8) 0.0020(8)
C2 0.0271(11) 0.0158(9) 0.0195(10) 0.0006(8) 0.0048(8) 0.0037(8)
N2 0.0230(9) 0.0199(8) 0.0189(8) -0.0013(7) 0.0068(7) -0.0041(7)
C3 0.0189(10) 0.0193(9) 0.0202(10) 0.0029(8) 0.0030(8) 0.0040(8)
C7 0.0225(11) 0.0180(9) 0.0172(9) 0.0025(7) 0.0008(8) 0.0020(8)
C8 0.0290(11) 0.0175(9) 0.0219(10) -0.0018(8) 0.0118(9) -0.0039(8)
C9 0.0239(11) 0.0177(9) 0.0208(10) 0.0000(8) 0.0084(8) -0.0063(8)
C1 0.0229(10) 0.0141(9) 0.0182(9) 0.0027(7) -0.0022(8) -0.0009(8)
C6 0.0177(10) 0.0225(10) 0.0250(10) 0.0017(8) 0.0010(8) 0.0041(8)
C13 0.0245(11) 0.0200(10) 0.0307(12) -0.0001(8) 0.0108(9) -0.0037(8)
C5 0.0216(10) 0.0223(10) 0.0188(9) -0.0019(8) 0.0027(8) 0.0038(8)
C11 0.0250(11) 0.0237(11) 0.0215(10) 0.0013(8) 0.0059(9) -0.0033(8)
C10 0.0206(10) 0.0188(9) 0.0202(10) 0.0008(8) 0.0055(8) -0.0034(8)
C12 0.0233(11) 0.0231(11) 0.0301(12) 0.0041(9) 0.0037(9) -0.0009(8)

loop_
_atom_type_symbol
_atom_type_description
_atom_type_scat_dispersion_real
_atom_type_scat_dispersion_imag
_atom_type_scat_source
C C 0.0033 0.0016 'International Tables Vol C Tables 4.2.6.8 and 6.1.1.4'
H H 0.0000 0.0000 'International Tables Vol C Tables 4.2.6.8 and 6.1.1.4'
N N 0.0061 0.0033 'International Tables Vol C Tables 4.2.6.8 and 6.1.1.4'
O O 0.0106 0.0060 'International Tables Vol C Tables 4.2.6.8 and 6.1.1.4'
Zn Zn 0.2839 1.4301 'International Tables Vol C Tables 4.2.6.8 and 6.1.1.4'

loop_
_geom_angle_atom_site_label_1
_geom_angle_atom_site_label_2
_geom_angle_atom_site_label_3
_geom_angle
_geom_angle_site_symmetry_1
_geom_angle_site_symmetry_3
O3 Zn1 O3 135.53(9) . 2
O3 Zn1 N2 111.93(7) . 2
O3 Zn1 N2 96.52(7) 2 2
O3 Zn1 N2 96.52(7) . .
O3 Zn1 N2 111.93(7) 2 .
N2 Zn1 N2 99.86(10) 2 .
C1 O1 C1 115.7(2) 2_454 .
C7 O3 Zn1 107.61(13) . .
C8 N1 N1 114.6(2) . 2_556
C3 C4 C5 119.43(18) . .
C3 C4 C7 120.47(18) . .
C5 C4 C7 120.10(18) . .
C1 C2 C3 119.03(19) . .
C10 N2 C11 118.38(19) . .
C10 N2 Zn1 121.18(14) . .
C11 N2 Zn1 120.23(14) . .
C4 C3 C2 120.64(19) . .
O2 C7 O3 122.38(19) . .
O2 C7 C4 121.10(18) . .
O3 C7 C4 116.52(18) . .
N1 C8 C9 119.5(2) . .
C13 C9 C10 118.17(19) . .
C13 C9 C8 122.5(2) . .
C10 C9 C8 119.31(19) . .
C2 C1 C6 121.25(18) . .
C2 C1 O1 118.46(17) . .
C6 C1 O1 120.16(18) . .
C5 C6 C1 119.33(19) . .
C9 C13 C12 119.2(2) . .
C6 C5 C4 120.31(19) . .
N2 C11 C12 122.4(2) . .
N2 C10 C9 122.75(19) . .
C11 C12 C13 119.1(2) . .

loop_
_geom_bond_atom_site_label_1
_geom_bond_atom_site_label_2
_geom_bond_distance
_geom_bond_site_symmetry_2
Zn1 O3 1.9505(15) .
Zn1 O3 1.9505(15) 2
Zn1 N2 2.0764(18) 2
Zn1 N2 2.0764(18) .
O1 C1 1.397(2) 2_454
O1 C1 1.397(2) .
O2 C7 1.240(3) .
O3 C7 1.290(3) .
N1 C8 1.272(3) .
N1 N1 1.395(4) 2_556
C4 C3 1.391(3) .
C4 C5 1.399(3) .
C4 C7 1.504(3) .
C2 C1 1.386(3) .
C2 C3 1.394(3) .
N2 C10 1.335(3) .
N2 C11 1.350(3) .
C8 C9 1.467(3) .
C9 C13 1.385(3) .
C9 C10 1.402(3) .
C1 C6 1.390(3) .
C6 C5 1.389(3) .
C13 C12 1.386(3) .
C11 C12 1.382(3) .

loop_
_geom_torsion_atom_site_label_1
_geom_torsion_atom_site_label_2
_geom_torsion_atom_site_label_3
_geom_torsion_atom_site_label_4
_geom_torsion
_geom_torsion_site_symmetry_1
O3 Zn1 O3 C7 -50.81(12) 2
N2 Zn1 O3 C7 75.00(15) 2
N2 Zn1 O3 C7 178.40(13) .
O3 Zn1 N2 C10 135.91(15) .
O3 Zn1 N2 C10 -9.21(17) 2
N2 Zn1 N2 C10 -110.42(17) 2
O3 Zn1 N2 C11 -38.79(16) .
O3 Zn1 N2 C11 176.08(14) 2
N2 Zn1 N2 C11 74.88(15) 2
C5 C4 C3 C2 0.7(3) .
C7 C4 C3 C2 -178.75(17) .
C1 C2 C3 C4 0.2(3) .
Zn1 O3 C7 O2 -4.2(2) .
Zn1 O3 C7 C4 176.38(13) .
C3 C4 C7 O2 -1.7(3) .
C5 C4 C7 O2 178.84(19) .
C3 C4 C7 O3 177.74(18) .
C5 C4 C7 O3 -1.7(3) .
N1 N1 C8 C9 -174.98(15) 2_556
N1 C8 C9 C13 -167.8(2) .
N1 C8 C9 C10 15.1(3) .
C3 C2 C1 C6 -0.8(3) .
C3 C2 C1 O1 -176.79(17) .
C1 O1 C1 C2 -125.7(2) 2_454
C1 O1 C1 C6 58.24(16) 2_454
C2 C1 C6 C5 0.4(3) .
O1 C1 C6 C5 176.34(18) .
C10 C9 C13 C12 -1.1(3) .
C8 C9 C13 C12 -178.23(19) .
C1 C6 C5 C4 0.6(3) .
C3 C4 C5 C6 -1.1(3) .
C7 C4 C5 C6 178.36(18) .
C10 N2 C11 C12 -0.5(3) .
Zn1 N2 C11 C12 174.38(16) .
C11 N2 C10 C9 0.5(3) .
Zn1 N2 C10 C9 -174.31(15) .
C13 C9 C10 N2 0.3(3) .
C8 C9 C10 N2 177.52(18) .
N2 C11 C12 C13 -0.3(3) .
C9 C13 C12 C11 1.1(3) .
